data_1100883
loop_
_publ_author_name
'Panda, Tarun K.'
'Zulys, Agustino'
'Gamer, Michael T.'
'Roesky, Peter W.'

_publ_section_title
;
 Cyclooctatetraene Complexes of Yttrium and the Lanthanides with
 Bis(phosphinimino)methanides: Synthesis, Structure, and
 Hydroamination/Cyclization Catalysis
;
_journal_coden_ASTM ORGND7
_journal_issue 9
_journal_name_full Organometallics
_journal_page_first 2197
_journal_page_last 2202
_journal_paper_doi 10.1021/om0491138
_journal_volume 24
_journal_year 2005
_chemical_formula_sum 'C39 H47 N2 P2 Si2 Sm'
_chemical_formula_weight 812.26
_space_group_IT_number 14
_symmetry_cell_setting monoclinic
_symmetry_space_group_name_Hall '-P 2yn'
_symmetry_space_group_name_H-M 'P 1 21/n 1'
_atom_sites_solution_hydrogens geom
_atom_sites_solution_primary direct
_atom_sites_solution_secondary difmap
_audit_creation_method SHELXL-97
_cell_angle_alpha 90.00
_cell_angle_beta 99.364(8)
_cell_angle_gamma 90.00
_cell_formula_units_Z 4
_cell_length_a 12.3050(8)
_cell_length_b 19.6230(13)
_cell_length_c 15.6500(10)
_cell_measurement_temperature 203(2)
_cell_volume 3728.5(4)
_computing_molecular_graphics 'Diamond 2.1e'
_computing_structure_refinement 'SHELXL-97 (Sheldrick, 1997)'
_computing_structure_solution 'SHELXS-97 (Sheldrick, 1990)'
_diffrn_ambient_temperature 203(2)
_diffrn_detector_area_resol_mean ?
_diffrn_measured_fraction_theta_full 0.972
_diffrn_measured_fraction_theta_max 0.972
_diffrn_measurement_device_type Stoe-IPDS
_diffrn_measurement_method 'area detector'
_diffrn_radiation_monochromator graphite
_diffrn_radiation_source 'fine-focus sealed tube'
_diffrn_radiation_type AgK\a
_diffrn_radiation_wavelength 0.56087
_diffrn_reflns_av_R_equivalents 0.1285
_diffrn_reflns_av_sigmaI/netI 0.0876
_diffrn_reflns_limit_h_max 15
_diffrn_reflns_limit_h_min -15
_diffrn_reflns_limit_k_max 24
_diffrn_reflns_limit_k_min -24
_diffrn_reflns_limit_l_max 19
_diffrn_reflns_limit_l_min -19
_diffrn_reflns_number 24303
_diffrn_reflns_theta_full 20.81
_diffrn_reflns_theta_max 20.81
_diffrn_reflns_theta_min 1.54
_diffrn_standards_decay_% ?
_diffrn_standards_interval_count ?
_diffrn_standards_interval_time ?
_diffrn_standards_number ?
_exptl_absorpt_coefficient_mu 0.938
_exptl_absorpt_correction_T_max ?
_exptl_absorpt_correction_T_min ?
_exptl_absorpt_correction_type none
_exptl_absorpt_process_details ?
_exptl_crystal_colour red
_exptl_crystal_density_diffrn 1.447
_exptl_crystal_density_meas ?
_exptl_crystal_density_method 'not measured'
_exptl_crystal_description plates
_exptl_crystal_F_000 1660
_exptl_crystal_size_max 0.60
_exptl_crystal_size_mid 0.30
_exptl_crystal_size_min 0.24
_refine_diff_density_max 2.180
_refine_diff_density_min -2.106
_refine_diff_density_rms 0.243
_refine_ls_extinction_coef ?
_refine_ls_extinction_method none
_refine_ls_goodness_of_fit_ref 1.120
_refine_ls_hydrogen_treatment mixed
_refine_ls_matrix_type full
_refine_ls_number_parameters 421
_refine_ls_number_reflns 7714
_refine_ls_number_restraints 0
_refine_ls_restrained_S_all 1.120
_refine_ls_R_factor_all 0.0721
_refine_ls_R_factor_gt 0.0585
_refine_ls_shift/su_max 0.002
_refine_ls_shift/su_mean 0.000
_refine_ls_structure_factor_coef Fsqd
_refine_ls_weighting_details 'calc w=1/[\s^2^(Fo^2^)+(0.1000P)^2^+0.0000P] where P=(Fo^2^+2Fc^2^)/3'
_refine_ls_weighting_scheme calc
_refine_ls_wR_factor_gt 0.1619
_refine_ls_wR_factor_ref 0.1742
_reflns_number_gt 5976
_reflns_number_total 7714
_reflns_threshold_expression >2sigma(I)
_cod_duplicate_entry 4060418
_cod_data_source_file om0491138si20041116_113831.cif
_cod_data_source_block 1b
_cod_original_sg_symbol_H-M P2(1)/n
_cod_database_code 1100883

loop_
_symmetry_equiv_pos_as_xyz
'x, y, z'
'-x+1/2, y+1/2, -z+1/2'
'-x, -y, -z'
'x-1/2, -y-1/2, z-1/2'

loop_
_atom_site_label
_atom_site_type_symbol
_atom_site_fract_x
_atom_site_fract_y
_atom_site_fract_z
_atom_site_U_iso_or_equiv
_atom_site_adp_type
_atom_site_occupancy
_atom_site_symmetry_multiplicity
_atom_site_calc_flag
_atom_site_refinement_flags
_atom_site_disorder_assembly
_atom_site_disorder_group
C1 C -0.1097(5) 0.1802(3) 0.4317(4) 0.0440(14) Uani 1 1 d . . .
H1 H -0.1167 0.1451 0.3902 0.053 Uiso 1 1 calc R . .
C2 C -0.0991(5) 0.1551(3) 0.5176(5) 0.0438(15) Uani 1 1 d . . .
H2A H -0.1012 0.1073 0.5204 0.053 Uiso 1 1 calc R . .
C3 C -0.0859(4) 0.1865(3) 0.6003(4) 0.0372(13) Uani 1 1 d . . .
H3A H -0.0763 0.1546 0.6458 0.045 Uiso 1 1 calc R . .
C4 C -0.0839(5) 0.2534(2) 0.6298(4) 0.0347(14) Uani 1 1 d . . .
H4A H -0.0762 0.2562 0.6904 0.042 Uiso 1 1 calc R . .
C5 C -0.0907(4) 0.3176(3) 0.5904(4) 0.0347(12) Uani 1 1 d . . .
H5A H -0.0863 0.3531 0.6311 0.042 Uiso 1 1 calc R . .
C6 C -0.1025(5) 0.3420(3) 0.5052(4) 0.0369(12) Uani 1 1 d . . .
H6A H -0.1054 0.3898 0.5020 0.044 Uiso 1 1 calc R . .
C7 C -0.1111(5) 0.3109(3) 0.4232(4) 0.0381(12) Uani 1 1 d . . .
H7A H -0.1174 0.3425 0.3776 0.046 Uiso 1 1 calc R . .
C8 C -0.1122(5) 0.2440(3) 0.3951(4) 0.0425(15) Uani 1 1 d . . .
H8A H -0.1155 0.2415 0.3347 0.051 Uiso 1 1 calc R . .
C9 C 0.1872(5) 0.25479(18) 0.3926(3) 0.0206(10) Uani 1 1 d . . .
H9A H 0.1484 0.2568 0.3321 0.025 Uiso 1 1 calc R . .
C10 C 0.1588(4) 0.3960(2) 0.3716(3) 0.0246(9) Uani 1 1 d . . .
C11 C 0.1576(4) 0.3979(3) 0.2836(3) 0.0353(11) Uani 1 1 d . . .
H11A H 0.1976 0.3656 0.2570 0.042 Uiso 1 1 calc R . .
C12 C 0.0980(5) 0.4470(3) 0.2349(4) 0.0484(14) Uani 1 1 d . . .
H12A H 0.0981 0.4484 0.1749 0.058 Uiso 1 1 calc R . .
C13 C 0.0379(5) 0.4945(3) 0.2717(4) 0.0495(15) Uani 1 1 d . . .
H13A H -0.0046 0.5271 0.2371 0.059 Uiso 1 1 calc R . .
C14 C 0.0409(4) 0.4937(3) 0.3589(4) 0.0425(13) Uani 1 1 d . . .
H14A H 0.0018 0.5269 0.3849 0.051 Uiso 1 1 calc R . .
C15 C 0.1009(4) 0.4443(2) 0.4103(4) 0.0342(11) Uani 1 1 d . . .
H15A H 0.1021 0.4439 0.4706 0.041 Uiso 1 1 calc R . .
C16 C 0.3770(4) 0.3497(2) 0.4236(3) 0.0219(9) Uani 1 1 d . . .
C17 C 0.4401(3) 0.3980(2) 0.4737(3) 0.0236(9) Uani 1 1 d . . .
H17A H 0.4099 0.4224 0.5160 0.028 Uiso 1 1 calc R . .
C18 C 0.5476(4) 0.4107(2) 0.4618(3) 0.0310(10) Uani 1 1 d . . .
H18A H 0.5904 0.4431 0.4966 0.037 Uiso 1 1 calc R . .
C19 C 0.5914(4) 0.3762(3) 0.3995(3) 0.0333(11) Uani 1 1 d . . .
H19A H 0.6646 0.3842 0.3921 0.040 Uiso 1 1 calc R . .
C20 C 0.5285(4) 0.3298(3) 0.3478(3) 0.0374(12) Uani 1 1 d . . .
H20A H 0.5584 0.3068 0.3043 0.045 Uiso 1 1 calc R . .
C21 C 0.4211(4) 0.3167(2) 0.3594(3) 0.0308(10) Uani 1 1 d . . .
H21A H 0.3783 0.2851 0.3233 0.037 Uiso 1 1 calc R . .
C22 C 0.1997(4) 0.1194(2) 0.3375(3) 0.0238(9) Uani 1 1 d . . .
C23 C 0.1438(4) 0.0594(2) 0.3476(3) 0.0331(11) Uani 1 1 d . . .
H23A H 0.1242 0.0485 0.4015 0.040 Uiso 1 1 calc R . .
C24 C 0.1170(5) 0.0159(3) 0.2782(4) 0.0428(13) Uani 1 1 d . . .
H24A H 0.0807 -0.0253 0.2857 0.051 Uiso 1 1 calc R . .
C25 C 0.1425(4) 0.0317(3) 0.1986(3) 0.0395(12) Uani 1 1 d . . .
H25A H 0.1240 0.0016 0.1517 0.047 Uiso 1 1 calc R . .
C26 C 0.1955(4) 0.0919(3) 0.1878(3) 0.0337(11) Uani 1 1 d . . .
H26A H 0.2124 0.1035 0.1331 0.040 Uiso 1 1 calc R . .
C27 C 0.2241(4) 0.1357(2) 0.2570(3) 0.0287(10) Uani 1 1 d . . .
H27A H 0.2603 0.1768 0.2492 0.034 Uiso 1 1 calc R . .
C28 C 0.3869(4) 0.1745(2) 0.4527(3) 0.0253(9) Uani 1 1 d . . .
C29 C 0.4556(4) 0.1447(2) 0.4010(3) 0.0361(11) Uani 1 1 d . . .
H29A H 0.4251 0.1209 0.3507 0.043 Uiso 1 1 calc R . .
C30 C 0.5683(5) 0.1499(3) 0.4237(4) 0.0461(14) Uani 1 1 d . . .
H30A H 0.6143 0.1299 0.3882 0.055 Uiso 1 1 calc R . .
C31 C 0.6140(5) 0.1838(3) 0.4971(5) 0.0556(17) Uani 1 1 d . . .
H31A H 0.6910 0.1873 0.5117 0.067 Uiso 1 1 calc R . .
C32 C 0.5473(4) 0.2130(3) 0.5498(4) 0.0479(14) Uani 1 1 d . . .
H32A H 0.5784 0.2361 0.6006 0.057 Uiso 1 1 calc R . .
C33 C 0.4345(4) 0.2079(2) 0.5274(3) 0.0343(11) Uani 1 1 d . . .
H33A H 0.3891 0.2275 0.5636 0.041 Uiso 1 1 calc R . .
C34 C 0.2675(5) 0.4626(3) 0.6351(4) 0.0470(14) Uani 1 1 d . . .
H34C H 0.2939 0.4797 0.5841 0.056 Uiso 1 1 calc R . .
H34B H 0.3150 0.4789 0.6866 0.056 Uiso 1 1 calc R . .
H34A H 0.1930 0.4786 0.6353 0.056 Uiso 1 1 calc R . .
C35 C 0.4106(4) 0.3376(3) 0.6764(3) 0.0340(11) Uani 1 1 d . . .
H35C H 0.4092 0.2897 0.6914 0.041 Uiso 1 1 calc R . .
H35B H 0.4398 0.3639 0.7275 0.041 Uiso 1 1 calc R . .
H35A H 0.4570 0.3441 0.6325 0.041 Uiso 1 1 calc R . .
C36 C 0.1815(4) 0.3373(3) 0.7118(3) 0.0439(14) Uani 1 1 d . . .
H36C H 0.1733 0.2882 0.7077 0.053 Uiso 1 1 calc R . .
H36B H 0.1096 0.3586 0.6985 0.053 Uiso 1 1 calc R . .
H36A H 0.2156 0.3496 0.7700 0.053 Uiso 1 1 calc R . .
C37 C 0.1156(5) 0.0355(3) 0.6034(4) 0.0526(16) Uani 1 1 d . . .
H37C H 0.0843 0.0148 0.5486 0.063 Uiso 1 1 calc R . .
H37B H 0.0597 0.0624 0.6249 0.063 Uiso 1 1 calc R . .
H37A H 0.1417 0.0001 0.6449 0.063 Uiso 1 1 calc R . .
C38 C 0.2860(6) 0.1302(3) 0.6938(4) 0.0542(16) Uani 1 1 d . . .
H38C H 0.3548 0.1534 0.6907 0.065 Uiso 1 1 calc R . .
H38B H 0.2984 0.0949 0.7376 0.065 Uiso 1 1 calc R . .
H38A H 0.2328 0.1627 0.7089 0.065 Uiso 1 1 calc R . .
C39 C 0.3392(5) 0.0341(3) 0.5560(4) 0.0513(15) Uani 1 1 d . . .
H39C H 0.3166 0.0191 0.4968 0.062 Uiso 1 1 calc R . .
H39B H 0.3483 -0.0051 0.5942 0.062 Uiso 1 1 calc R . .
H39A H 0.4085 0.0585 0.5606 0.062 Uiso 1 1 calc R . .
N1 N 0.2155(3) 0.33235(19) 0.5364(2) 0.0225(8) Uani 1 1 d . . .
N2 N 0.1887(3) 0.15457(18) 0.5132(3) 0.0226(8) Uani 1 1 d . . .
Si1 Si 0.26894(11) 0.36673(6) 0.63387(8) 0.0267(3) Uani 1 1 d . . .
Si2 Si 0.23247(11) 0.09143(6) 0.58749(8) 0.0274(3) Uani 1 1 d . . .
P1 P 0.23608(10) 0.33103(5) 0.43812(7) 0.0191(2) Uani 1 1 d . . .
P2 P 0.23821(9) 0.17538(5) 0.42901(7) 0.0189(2) Uani 1 1 d . . .
Sm1 Sm 0.057188(18) 0.248290(9) 0.517652(14) 0.02030(13) Uani 1 1 d . . .

loop_
_atom_site_aniso_label
_atom_site_aniso_U_11
_atom_site_aniso_U_22
_atom_site_aniso_U_33
_atom_site_aniso_U_23
_atom_site_aniso_U_13
_atom_site_aniso_U_12
C1 0.038(3) 0.048(3) 0.047(3) -0.023(3) 0.009(3) -0.015(2)
C2 0.030(3) 0.027(3) 0.076(4) -0.004(3) 0.015(3) -0.007(2)
C3 0.028(3) 0.035(3) 0.051(3) 0.004(2) 0.016(3) -0.003(2)
C4 0.028(3) 0.049(4) 0.031(3) 0.006(2) 0.017(3) 0.0064(19)
C5 0.033(3) 0.037(3) 0.038(3) -0.004(2) 0.017(2) 0.008(2)
C6 0.033(3) 0.033(3) 0.046(3) 0.006(2) 0.012(3) 0.012(2)
C7 0.037(3) 0.045(3) 0.031(3) 0.007(2) 0.002(2) 0.014(2)
C8 0.035(3) 0.059(4) 0.032(3) -0.006(2) 0.001(3) 0.006(2)
C9 0.024(3) 0.017(2) 0.024(2) -0.0031(14) 0.012(2) -0.0012(14)
C10 0.025(2) 0.019(2) 0.030(2) 0.0055(17) 0.0065(19) -0.0014(17)
C11 0.041(3) 0.033(3) 0.032(3) 0.004(2) 0.006(2) 0.006(2)
C12 0.056(4) 0.052(3) 0.036(3) 0.018(3) 0.002(3) -0.005(3)
C13 0.044(3) 0.030(3) 0.071(4) 0.018(3) -0.002(3) 0.003(2)
C14 0.040(3) 0.027(2) 0.058(4) 0.001(2) 0.000(3) 0.007(2)
C15 0.036(3) 0.024(2) 0.043(3) 0.002(2) 0.008(2) 0.0038(19)
C16 0.025(2) 0.021(2) 0.021(2) 0.0046(16) 0.0102(18) -0.0034(16)
C17 0.031(2) 0.022(2) 0.017(2) 0.0026(15) 0.0035(18) -0.0037(16)
C18 0.030(2) 0.028(2) 0.036(3) 0.0010(19) 0.008(2) -0.0113(18)
C19 0.022(2) 0.039(3) 0.040(3) 0.002(2) 0.008(2) -0.006(2)
C20 0.030(3) 0.045(3) 0.042(3) -0.011(2) 0.022(2) -0.006(2)
C21 0.031(2) 0.030(2) 0.035(3) -0.0068(19) 0.015(2) -0.0103(19)
C22 0.024(2) 0.022(2) 0.027(2) -0.0058(17) 0.0068(19) -0.0022(16)
C23 0.044(3) 0.023(2) 0.034(3) -0.0034(19) 0.011(2) -0.006(2)
C24 0.052(3) 0.025(2) 0.051(3) -0.007(2) 0.007(3) -0.011(2)
C25 0.045(3) 0.033(3) 0.039(3) -0.020(2) 0.006(2) -0.007(2)
C26 0.029(2) 0.043(3) 0.031(3) -0.013(2) 0.009(2) -0.001(2)
C27 0.031(2) 0.030(2) 0.028(2) -0.0070(19) 0.012(2) -0.0062(19)
C28 0.023(2) 0.018(2) 0.036(2) -0.0008(18) 0.011(2) 0.0030(16)
C29 0.036(3) 0.033(3) 0.042(3) -0.001(2) 0.017(2) 0.010(2)
C30 0.033(3) 0.051(3) 0.057(4) 0.001(3) 0.018(3) 0.012(2)
C31 0.023(3) 0.062(4) 0.084(5) 0.010(4) 0.016(3) 0.011(3)
C32 0.030(3) 0.057(4) 0.056(4) -0.012(3) 0.004(3) -0.002(2)
C33 0.031(3) 0.032(2) 0.042(3) -0.001(2) 0.013(2) 0.003(2)
C34 0.053(3) 0.033(3) 0.057(4) -0.021(2) 0.016(3) -0.004(2)
C35 0.032(3) 0.044(3) 0.026(2) -0.001(2) 0.005(2) -0.008(2)
C36 0.034(3) 0.075(4) 0.023(2) -0.006(3) 0.006(2) -0.013(3)
C37 0.055(4) 0.043(3) 0.059(4) 0.027(3) 0.007(3) -0.008(3)
C38 0.092(5) 0.036(3) 0.032(3) 0.001(2) 0.001(3) -0.013(3)
C39 0.063(4) 0.037(3) 0.055(4) 0.014(3) 0.013(3) 0.027(3)
N1 0.028(2) 0.0194(17) 0.0222(18) -0.0025(14) 0.0107(16) -0.0020(15)
N2 0.0242(19) 0.0179(17) 0.028(2) 0.0005(14) 0.0115(16) 0.0006(14)
Si1 0.0306(7) 0.0288(6) 0.0230(6) -0.0070(5) 0.0113(5) -0.0061(5)
Si2 0.0351(7) 0.0197(6) 0.0272(6) 0.0029(5) 0.0049(6) 0.0010(5)
P1 0.0233(6) 0.0156(5) 0.0208(5) -0.0007(4) 0.0107(5) -0.0024(4)
P2 0.0200(6) 0.0158(5) 0.0229(6) -0.0032(4) 0.0093(5) 0.0003(4)
Sm1 0.0189(2) 0.02117(18) 0.02323(19) -0.00092(7) 0.01054(13) 0.00054(7)

loop_
_atom_type_symbol
_atom_type_description
_atom_type_scat_dispersion_real
_atom_type_scat_dispersion_imag
_atom_type_scat_source
C C 0.0015 0.0009 'International Tables Vol C Tables 4.2.6.8 and 6.1.1.4'
H H 0.0000 0.0000 'International Tables Vol C Tables 4.2.6.8 and 6.1.1.4'
N N 0.0030 0.0019 'International Tables Vol C Tables 4.2.6.8 and 6.1.1.4'
Si Si 0.0522 0.0431 'International Tables Vol C Tables 4.2.6.8 and 6.1.1.4'
P P 0.0667 0.0580 'International Tables Vol C Tables 4.2.6.8 and 6.1.1.4'
Sm Sm -0.4287 2.2815 'International Tables Vol C Tables 4.2.6.8 and 6.1.1.4'

loop_
_geom_angle_atom_site_label_1
_geom_angle_atom_site_label_2
_geom_angle_atom_site_label_3
_geom_angle
_geom_angle_site_symmetry_1
_geom_angle_site_symmetry_3
_geom_angle_publ_flag
C8 C1 C2 134.7(5) . . ?
C8 C1 Sm1 73.3(4) . . ?
C2 C1 Sm1 75.3(3) . . ?
C1 C2 C3 134.0(5) . . ?
C1 C2 Sm1 73.5(3) . . ?
C3 C2 Sm1 74.1(3) . . ?
C4 C3 C2 134.8(6) . . ?
C4 C3 Sm1 75.6(3) . . ?
C2 C3 Sm1 74.9(3) . . ?
C3 C4 C5 135.0(6) . . ?
C3 C4 Sm1 74.0(3) . . ?
C5 C4 Sm1 75.1(3) . . ?
C4 C5 C6 135.8(5) . . ?
C4 C5 Sm1 74.5(3) . . ?
C6 C5 Sm1 75.0(3) . . ?
C5 C6 C7 134.3(5) . . ?
C5 C6 Sm1 74.6(3) . . ?
C7 C6 Sm1 73.4(3) . . ?
C8 C7 C6 134.1(5) . . ?
C8 C7 Sm1 72.7(3) . . ?
C6 C7 Sm1 75.9(3) . . ?
C1 C8 C7 137.2(6) . . ?
C1 C8 Sm1 76.2(4) . . ?
C7 C8 Sm1 76.6(4) . . ?
P1 C9 P2 124.0(3) . . ?
P1 C9 Sm1 87.15(18) . . ?
P2 C9 Sm1 86.90(18) . . ?
C11 C10 C15 119.9(4) . . ?
C11 C10 P1 120.9(4) . . ?
C15 C10 P1 119.3(4) . . ?
C12 C11 C10 119.6(5) . . ?
C11 C12 C13 121.5(5) . . ?
C14 C13 C12 118.9(5) . . ?
C13 C14 C15 120.9(5) . . ?
C10 C15 C14 119.1(5) . . ?
C21 C16 C17 118.9(4) . . ?
C21 C16 P1 119.4(3) . . ?
C17 C16 P1 121.6(3) . . ?
C16 C17 C18 120.4(4) . . ?
C19 C18 C17 120.0(4) . . ?
C20 C19 C18 120.0(4) . . ?
C19 C20 C21 120.4(4) . . ?
C16 C21 C20 120.2(4) . . ?
C27 C22 C23 119.1(4) . . ?
C27 C22 P2 121.1(3) . . ?
C23 C22 P2 119.9(3) . . ?
C24 C23 C22 119.8(5) . . ?
C25 C24 C23 121.0(5) . . ?
C24 C25 C26 119.4(4) . . ?
C25 C26 C27 120.2(5) . . ?
C22 C27 C26 120.5(4) . . ?
C33 C28 C29 118.5(4) . . ?
C33 C28 P2 116.4(3) . . ?
C29 C28 P2 125.1(4) . . ?
C30 C29 C28 120.0(5) . . ?
C31 C30 C29 120.7(5) . . ?
C30 C31 C32 120.1(5) . . ?
C33 C32 C31 119.4(6) . . ?
C32 C33 C28 121.3(5) . . ?
P1 N1 Si1 140.5(3) . . ?
P1 N1 Sm1 96.72(18) . . ?
Si1 N1 Sm1 122.71(18) . . ?
P2 N2 Si2 128.5(2) . . ?
P2 N2 Sm1 100.02(18) . . ?
Si2 N2 Sm1 130.80(19) . . ?
N1 Si1 C36 106.7(2) . . ?
N1 Si1 C35 113.8(2) . . ?
C36 Si1 C35 106.4(2) . . ?
N1 Si1 C34 113.8(2) . . ?
C36 Si1 C34 107.4(3) . . ?
C35 Si1 C34 108.3(3) . . ?
N2 Si2 C38 109.7(2) . . ?
N2 Si2 C39 114.4(2) . . ?
C38 Si2 C39 108.9(3) . . ?
N2 Si2 C37 110.5(2) . . ?
C38 Si2 C37 107.0(3) . . ?
C39 Si2 C37 105.9(3) . . ?
N1 P1 C9 108.2(2) . . ?
N1 P1 C10 113.0(2) . . ?
C9 P1 C10 104.9(2) . . ?
N1 P1 C16 114.8(2) . . ?
C9 P1 C16 113.5(2) . . ?
C10 P1 C16 101.98(19) . . ?
N1 P1 Sm1 53.01(14) . . ?
C9 P1 Sm1 59.74(17) . . ?
C10 P1 Sm1 104.72(14) . . ?
C16 P1 Sm1 153.29(14) . . ?
N2 P2 C9 109.5(2) . . ?
N2 P2 C22 114.4(2) . . ?
C9 P2 C22 104.5(2) . . ?
N2 P2 C28 109.8(2) . . ?
C9 P2 C28 112.0(2) . . ?
C22 P2 C28 106.5(2) . . ?
N2 P2 Sm1 50.15(13) . . ?
C9 P2 Sm1 59.64(16) . . ?
C22 P2 Sm1 120.81(14) . . ?
C28 P2 Sm1 132.70(15) . . ?
N2 Sm1 N1 89.60(13) . . ?
N2 Sm1 C8 114.09(15) . . ?
N1 Sm1 C8 128.09(16) . . ?
N2 Sm1 C1 93.90(16) . . ?
N1 Sm1 C1 155.81(16) . . ?
C8 Sm1 C1 30.54(19) . . ?
N2 Sm1 C7 142.30(15) . . ?
N1 Sm1 C7 106.26(16) . . ?
C8 Sm1 C7 30.61(17) . . ?
C1 Sm1 C7 58.3(2) . . ?
N2 Sm1 C3 99.46(15) . . ?
N1 Sm1 C3 143.43(15) . . ?
C8 Sm1 C3 80.1(2) . . ?
C1 Sm1 C3 59.35(19) . . ?
C7 Sm1 C3 87.91(18) . . ?
N2 Sm1 C2 87.98(16) . . ?
N1 Sm1 C2 172.95(17) . . ?
C8 Sm1 C2 58.8(2) . . ?
C1 Sm1 C2 31.1(2) . . ?
C7 Sm1 C2 79.54(19) . . ?
C3 Sm1 C2 31.07(19) . . ?
N2 Sm1 C4 123.34(14) . . ?
N1 Sm1 C4 118.07(15) . . ?
C8 Sm1 C4 87.5(2) . . ?
C1 Sm1 C4 79.50(19) . . ?
C7 Sm1 C4 79.37(18) . . ?
C3 Sm1 C4 30.40(15) . . ?
C2 Sm1 C4 58.42(19) . . ?
N2 Sm1 C5 152.94(15) . . ?
N1 Sm1 C5 100.59(15) . . ?
C8 Sm1 C5 79.07(18) . . ?
C1 Sm1 C5 86.98(18) . . ?
C7 Sm1 C5 58.36(17) . . ?
C3 Sm1 C5 58.0(2) . . ?
C2 Sm1 C5 78.87(18) . . ?
C4 Sm1 C5 30.40(15) . . ?
N2 Sm1 C6 172.46(16) . . ?
N1 Sm1 C6 95.92(17) . . ?
C8 Sm1 C6 58.40(18) . . ?
C1 Sm1 C6 78.98(19) . . ?
C7 Sm1 C6 30.73(18) . . ?
C3 Sm1 C6 79.11(17) . . ?
C2 Sm1 C6 87.1(2) . . ?
C4 Sm1 C6 58.13(17) . . ?
C5 Sm1 C6 30.40(17) . . ?
N2 Sm1 C9 63.16(13) . . ?
N1 Sm1 C9 61.47(13) . . ?
C8 Sm1 C9 88.01(19) . . ?
C1 Sm1 C9 99.04(16) . . ?
C7 Sm1 C9 94.28(16) . . ?
C3 Sm1 C9 152.71(15) . . ?
C2 Sm1 C9 122.83(17) . . ?
C4 Sm1 C9 173.30(15) . . ?
C5 Sm1 C9 143.40(15) . . ?
C6 Sm1 C9 115.20(16) . . ?
N2 Sm1 P1 82.47(9) . . ?
N1 Sm1 P1 30.28(8) . . ?
C8 Sm1 P1 104.68(15) . . ?
C1 Sm1 P1 126.70(13) . . ?
C7 Sm1 P1 94.22(13) . . ?
C3 Sm1 P1 173.68(13) . . ?
C2 Sm1 P1 155.24(15) . . ?
C4 Sm1 P1 144.40(11) . . ?
C5 Sm1 P1 118.32(12) . . ?
C6 Sm1 P1 99.75(12) . . ?
C9 Sm1 P1 33.11(9) . . ?

loop_
_geom_bond_atom_site_label_1
_geom_bond_atom_site_label_2
_geom_bond_distance
_geom_bond_site_symmetry_2
_geom_bond_publ_flag
C1 C8 1.376(8) . ?
C1 C2 1.418(9) . ?
C1 Sm1 2.630(5) . ?
C2 C3 1.419(9) . ?
C2 Sm1 2.654(5) . ?
C3 C4 1.392(7) . ?
C3 Sm1 2.644(5) . ?
C4 C5 1.398(7) . ?
C4 Sm1 2.664(6) . ?
C5 C6 1.401(8) . ?
C5 Sm1 2.670(5) . ?
C6 C7 1.409(8) . ?
C6 Sm1 2.675(5) . ?
C7 C8 1.383(8) . ?
C7 Sm1 2.643(5) . ?
C8 Sm1 2.594(7) . ?
C9 P1 1.723(4) . ?
C9 P2 1.741(4) . ?
C9 Sm1 2.724(5) . ?
C10 C11 1.376(7) . ?
C10 C15 1.384(6) . ?
C10 P1 1.815(5) . ?
C11 C12 1.365(8) . ?
C12 C13 1.372(9) . ?
C13 C14 1.360(8) . ?
C14 C15 1.391(7) . ?
C16 C21 1.380(6) . ?
C16 C17 1.385(6) . ?
C16 P1 1.822(4) . ?
C17 C18 1.389(6) . ?
C18 C19 1.369(7) . ?
C19 C20 1.369(7) . ?
C20 C21 1.387(6) . ?
C22 C27 1.379(6) . ?
C22 C23 1.385(6) . ?
C22 P2 1.805(4) . ?
C23 C24 1.379(7) . ?
C24 C25 1.370(8) . ?
C25 C26 1.374(7) . ?
C26 C27 1.382(6) . ?
C28 C33 1.385(7) . ?
C28 C29 1.391(6) . ?
C28 P2 1.807(5) . ?
C29 C30 1.378(7) . ?
C30 C31 1.368(9) . ?
C31 C32 1.380(8) . ?
C32 C33 1.378(7) . ?
C34 Si1 1.882(5) . ?
C35 Si1 1.852(5) . ?
C36 Si1 1.845(5) . ?
C37 Si2 1.858(5) . ?
C38 Si2 1.851(6) . ?
C39 Si2 1.855(5) . ?
N1 P1 1.599(4) . ?
N1 Si1 1.699(4) . ?
N1 Sm1 2.533(4) . ?
N2 P2 1.592(4) . ?
N2 Si2 1.724(4) . ?
N2 Sm1 2.458(4) . ?
P1 Sm1 3.1500(11) . ?
P2 Sm1 3.1525(11) . ?

loop_
_geom_torsion_atom_site_label_1
_geom_torsion_atom_site_label_2
_geom_torsion_atom_site_label_3
_geom_torsion_atom_site_label_4
_geom_torsion
_geom_torsion_site_symmetry_1
_geom_torsion_site_symmetry_2
_geom_torsion_site_symmetry_3
_geom_torsion_site_symmetry_4
_geom_torsion_publ_flag
C8 C1 C2 C3 -0.5(12) . . . . ?
Sm1 C1 C2 C3 46.9(7) . . . . ?
C8 C1 C2 Sm1 -47.4(7) . . . . ?
C1 C2 C3 C4 4.0(12) . . . . ?
Sm1 C2 C3 C4 50.8(7) . . . . ?
C1 C2 C3 Sm1 -46.8(7) . . . . ?
C2 C3 C4 C5 -2.4(13) . . . . ?
Sm1 C3 C4 C5 48.2(8) . . . . ?
C2 C3 C4 Sm1 -50.5(7) . . . . ?
C3 C4 C5 C6 0.1(14) . . . . ?
Sm1 C4 C5 C6 48.0(7) . . . . ?
C3 C4 C5 Sm1 -47.9(8) . . . . ?
C4 C5 C6 C7 -1.0(12) . . . . ?
Sm1 C5 C6 C7 46.8(7) . . . . ?
C4 C5 C6 Sm1 -47.9(7) . . . . ?
C5 C6 C7 C8 0.8(12) . . . . ?
Sm1 C6 C7 C8 48.0(7) . . . . ?
C5 C6 C7 Sm1 -47.2(7) . . . . ?
C2 C1 C8 C7 -4.0(15) . . . . ?
Sm1 C1 C8 C7 -52.1(9) . . . . ?
C2 C1 C8 Sm1 48.1(7) . . . . ?
C6 C7 C8 C1 2.9(14) . . . . ?
Sm1 C7 C8 C1 51.9(9) . . . . ?
C6 C7 C8 Sm1 -49.0(7) . . . . ?
C15 C10 C11 C12 -0.9(8) . . . . ?
P1 C10 C11 C12 179.5(4) . . . . ?
C10 C11 C12 C13 -0.6(9) . . . . ?
C11 C12 C13 C14 2.1(9) . . . . ?
C12 C13 C14 C15 -2.0(8) . . . . ?
C11 C10 C15 C14 1.0(7) . . . . ?
P1 C10 C15 C14 -179.4(4) . . . . ?
C13 C14 C15 C10 0.5(8) . . . . ?
C21 C16 C17 C18 -2.8(6) . . . . ?
P1 C16 C17 C18 179.3(3) . . . . ?
C16 C17 C18 C19 1.0(7) . . . . ?
C17 C18 C19 C20 1.1(8) . . . . ?
C18 C19 C20 C21 -1.2(8) . . . . ?
C17 C16 C21 C20 2.6(7) . . . . ?
P1 C16 C21 C20 -179.4(4) . . . . ?
C19 C20 C21 C16 -0.6(8) . . . . ?
C27 C22 C23 C24 2.4(7) . . . . ?
P2 C22 C23 C24 -178.3(4) . . . . ?
C22 C23 C24 C25 -1.6(8) . . . . ?
C23 C24 C25 C26 -0.1(9) . . . . ?
C24 C25 C26 C27 0.9(8) . . . . ?
C23 C22 C27 C26 -1.6(7) . . . . ?
P2 C22 C27 C26 179.1(4) . . . . ?
C25 C26 C27 C22 0.0(7) . . . . ?
C33 C28 C29 C30 -1.3(7) . . . . ?
P2 C28 C29 C30 177.0(4) . . . . ?
C28 C29 C30 C31 0.5(9) . . . . ?
C29 C30 C31 C32 0.4(10) . . . . ?
C30 C31 C32 C33 -0.4(10) . . . . ?
C31 C32 C33 C28 -0.5(9) . . . . ?
C29 C28 C33 C32 1.3(8) . . . . ?
P2 C28 C33 C32 -177.1(4) . . . . ?
P1 N1 Si1 C36 179.3(4) . . . . ?
Sm1 N1 Si1 C36 -5.4(3) . . . . ?
P1 N1 Si1 C35 -63.7(4) . . . . ?
Sm1 N1 Si1 C35 111.6(2) . . . . ?
P1 N1 Si1 C34 61.1(5) . . . . ?
Sm1 N1 Si1 C34 -123.6(3) . . . . ?
P2 N2 Si2 C38 114.1(4) . . . . ?
Sm1 N2 Si2 C38 -54.5(4) . . . . ?
P2 N2 Si2 C39 -8.7(4) . . . . ?
Sm1 N2 Si2 C39 -177.2(3) . . . . ?
P2 N2 Si2 C37 -128.2(3) . . . . ?
Sm1 N2 Si2 C37 63.3(4) . . . . ?
Si1 N1 P1 C9 151.8(4) . . . . ?
Sm1 N1 P1 C9 -24.2(2) . . . . ?
Si1 N1 P1 C10 -92.5(4) . . . . ?
Sm1 N1 P1 C10 91.5(2) . . . . ?
Si1 N1 P1 C16 23.9(5) . . . . ?
Sm1 N1 P1 C16 -152.15(16) . . . . ?
Si1 N1 P1 Sm1 176.1(5) . . . . ?
P2 C9 P1 N1 -62.0(4) . . . . ?
Sm1 C9 P1 N1 22.3(2) . . . . ?
P2 C9 P1 C10 177.1(3) . . . . ?
Sm1 C9 P1 C10 -98.56(18) . . . . ?
P2 C9 P1 C16 66.6(4) . . . . ?
Sm1 C9 P1 C16 150.93(16) . . . . ?
P2 C9 P1 Sm1 -84.3(3) . . . . ?
C11 C10 P1 N1 -173.3(4) . . . . ?
C15 C10 P1 N1 7.1(4) . . . . ?
C11 C10 P1 C9 -55.6(4) . . . . ?
C15 C10 P1 C9 124.7(4) . . . . ?
C11 C10 P1 C16 63.0(4) . . . . ?
C15 C10 P1 C16 -116.7(4) . . . . ?
C11 C10 P1 Sm1 -117.7(4) . . . . ?
C15 C10 P1 Sm1 62.7(4) . . . . ?
C21 C16 P1 N1 144.7(4) . . . . ?
C17 C16 P1 N1 -37.4(4) . . . . ?
C21 C16 P1 C9 19.5(5) . . . . ?
C17 C16 P1 C9 -162.6(4) . . . . ?
C21 C16 P1 C10 -92.8(4) . . . . ?
C17 C16 P1 C10 85.1(4) . . . . ?
C21 C16 P1 Sm1 88.5(5) . . . . ?
C17 C16 P1 Sm1 -93.6(4) . . . . ?
Si2 N2 P2 C9 -164.9(3) . . . . ?
Sm1 N2 P2 C9 6.3(3) . . . . ?
Si2 N2 P2 C22 78.1(3) . . . . ?
Sm1 N2 P2 C22 -110.69(19) . . . . ?
Si2 N2 P2 C28 -41.6(4) . . . . ?
Sm1 N2 P2 C28 129.68(18) . . . . ?
Si2 N2 P2 Sm1 -171.2(4) . . . . ?
P1 C9 P2 N2 78.9(4) . . . . ?
Sm1 C9 P2 N2 -5.6(2) . . . . ?
P1 C9 P2 C22 -158.1(3) . . . . ?
Sm1 C9 P2 C22 117.47(17) . . . . ?
P1 C9 P2 C28 -43.2(4) . . . . ?
Sm1 C9 P2 C28 -127.65(18) . . . . ?
P1 C9 P2 Sm1 84.5(3) . . . . ?
C27 C22 P2 N2 171.4(4) . . . . ?
C23 C22 P2 N2 -7.9(5) . . . . ?
C27 C22 P2 C9 51.6(4) . . . . ?
C23 C22 P2 C9 -127.7(4) . . . . ?
C27 C22 P2 C28 -67.1(4) . . . . ?
C23 C22 P2 C28 113.6(4) . . . . ?
C27 C22 P2 Sm1 114.6(4) . . . . ?
C23 C22 P2 Sm1 -64.7(4) . . . . ?
C33 C28 P2 N2 -48.2(4) . . . . ?
C29 C28 P2 N2 133.4(4) . . . . ?
C33 C28 P2 C9 73.7(4) . . . . ?
C29 C28 P2 C9 -104.7(4) . . . . ?
C33 C28 P2 C22 -172.6(4) . . . . ?
C29 C28 P2 C22 9.0(5) . . . . ?
C33 C28 P2 Sm1 5.3(5) . . . . ?
C29 C28 P2 Sm1 -173.0(3) . . . . ?
P2 N2 Sm1 N1 -62.11(18) . . . . ?
Si2 N2 Sm1 N1 108.8(3) . . . . ?
P2 N2 Sm1 C8 70.2(2) . . . . ?
Si2 N2 Sm1 C8 -118.9(3) . . . . ?
P2 N2 Sm1 C1 93.9(2) . . . . ?
Si2 N2 Sm1 C1 -95.1(3) . . . . ?
P2 N2 Sm1 C7 54.6(3) . . . . ?
Si2 N2 Sm1 C7 -134.5(3) . . . . ?
P2 N2 Sm1 C3 153.5(2) . . . . ?
Si2 N2 Sm1 C3 -35.6(3) . . . . ?
P2 N2 Sm1 C2 124.5(2) . . . . ?
Si2 N2 Sm1 C2 -64.6(3) . . . . ?
P2 N2 Sm1 C4 173.9(2) . . . . ?
Si2 N2 Sm1 C4 -15.1(4) . . . . ?
P2 N2 Sm1 C5 -175.1(3) . . . . ?
Si2 N2 Sm1 C5 -4.2(5) . . . . ?
P2 N2 Sm1 C6 75.0(10) . . . . ?
Si2 N2 Sm1 C6 -114.0(10) . . . . ?
P2 N2 Sm1 C9 -4.24(17) . . . . ?
Si2 N2 Sm1 C9 166.7(3) . . . . ?
P2 N2 Sm1 P1 -32.59(15) . . . . ?
Si2 N2 Sm1 P1 138.3(3) . . . . ?
P1 N1 Sm1 N2 75.64(17) . . . . ?
Si1 N1 Sm1 N2 -101.4(2) . . . . ?
P1 N1 Sm1 C8 -45.2(3) . . . . ?
Si1 N1 Sm1 C8 137.7(2) . . . . ?
P1 N1 Sm1 C1 -23.0(5) . . . . ?
Si1 N1 Sm1 C1 160.0(3) . . . . ?
P1 N1 Sm1 C7 -69.7(2) . . . . ?
Si1 N1 Sm1 C7 113.3(2) . . . . ?
P1 N1 Sm1 C3 -178.9(2) . . . . ?
Si1 N1 Sm1 C3 4.1(4) . . . . ?
P1 N1 Sm1 C2 145.5(10) . . . . ?
Si1 N1 Sm1 C2 -31.5(12) . . . . ?
P1 N1 Sm1 C4 -156.11(18) . . . . ?
Si1 N1 Sm1 C4 26.9(3) . . . . ?
P1 N1 Sm1 C5 -129.58(19) . . . . ?
Si1 N1 Sm1 C5 53.4(3) . . . . ?
P1 N1 Sm1 C6 -99.2(2) . . . . ?
Si1 N1 Sm1 C6 83.8(2) . . . . ?
P1 N1 Sm1 C9 16.31(16) . . . . ?
Si1 N1 Sm1 C9 -160.7(3) . . . . ?
Si1 N1 Sm1 P1 -177.0(4) . . . . ?
C1 C8 Sm1 N2 52.3(4) . . . . ?
C7 C8 Sm1 N2 -161.2(3) . . . . ?
C1 C8 Sm1 N1 162.2(3) . . . . ?
C7 C8 Sm1 N1 -51.2(4) . . . . ?
C7 C8 Sm1 C1 146.5(6) . . . . ?
C1 C8 Sm1 C7 -146.5(6) . . . . ?
C1 C8 Sm1 C3 -43.7(4) . . . . ?
C7 C8 Sm1 C3 102.8(4) . . . . ?
C1 C8 Sm1 C2 -19.3(3) . . . . ?
C7 C8 Sm1 C2 127.2(4) . . . . ?
C1 C8 Sm1 C4 -73.4(4) . . . . ?
C7 C8 Sm1 C4 73.2(4) . . . . ?
C1 C8 Sm1 C5 -102.8(4) . . . . ?
C7 C8 Sm1 C5 43.7(4) . . . . ?
C1 C8 Sm1 C6 -126.9(4) . . . . ?
C7 C8 Sm1 C6 19.6(3) . . . . ?
C1 C8 Sm1 C9 111.6(4) . . . . ?
C7 C8 Sm1 C9 -101.8(4) . . . . ?
C1 C8 Sm1 P1 140.5(3) . . . . ?
C7 C8 Sm1 P1 -72.9(4) . . . . ?
C8 C1 Sm1 N2 -133.6(4) . . . . ?
C2 C1 Sm1 N2 79.6(3) . . . . ?
C8 C1 Sm1 N1 -35.9(6) . . . . ?
C2 C1 Sm1 N1 177.3(3) . . . . ?
C2 C1 Sm1 C8 -146.8(5) . . . . ?
C8 C1 Sm1 C7 19.3(4) . . . . ?
C2 C1 Sm1 C7 -127.6(4) . . . . ?
C8 C1 Sm1 C3 127.7(4) . . . . ?
C2 C1 Sm1 C3 -19.1(3) . . . . ?
C8 C1 Sm1 C2 146.8(5) . . . . ?
C8 C1 Sm1 C4 103.2(4) . . . . ?
C2 C1 Sm1 C4 -43.7(3) . . . . ?
C8 C1 Sm1 C5 73.5(4) . . . . ?
C2 C1 Sm1 C5 -73.4(3) . . . . ?
C8 C1 Sm1 C6 43.9(4) . . . . ?
C2 C1 Sm1 C6 -102.9(4) . . . . ?
C8 C1 Sm1 C9 -70.2(4) . . . . ?
C2 C1 Sm1 C9 143.0(3) . . . . ?
C8 C1 Sm1 P1 -50.1(4) . . . . ?
C2 C1 Sm1 P1 163.1(3) . . . . ?
C8 C7 Sm1 N2 28.8(5) . . . . ?
C6 C7 Sm1 N2 174.8(3) . . . . ?
C8 C7 Sm1 N1 140.3(4) . . . . ?
C6 C7 Sm1 N1 -73.7(4) . . . . ?
C6 C7 Sm1 C8 146.0(6) . . . . ?
C8 C7 Sm1 C1 -19.2(4) . . . . ?
C6 C7 Sm1 C1 126.8(4) . . . . ?
C8 C7 Sm1 C3 -74.0(4) . . . . ?
C6 C7 Sm1 C3 72.0(3) . . . . ?
C8 C7 Sm1 C2 -43.8(4) . . . . ?
C6 C7 Sm1 C2 102.2(4) . . . . ?
C8 C7 Sm1 C4 -103.4(4) . . . . ?
C6 C7 Sm1 C4 42.6(3) . . . . ?
C8 C7 Sm1 C5 -127.1(4) . . . . ?
C6 C7 Sm1 C5 18.9(3) . . . . ?
C8 C7 Sm1 C6 -146.0(6) . . . . ?
C8 C7 Sm1 C9 78.8(4) . . . . ?
C6 C7 Sm1 C9 -135.2(3) . . . . ?
C8 C7 Sm1 P1 112.0(4) . . . . ?
C6 C7 Sm1 P1 -102.0(3) . . . . ?
C4 C3 Sm1 N2 144.8(4) . . . . ?
C2 C3 Sm1 N2 -69.8(4) . . . . ?
C4 C3 Sm1 N1 42.5(5) . . . . ?
C2 C3 Sm1 N1 -172.0(3) . . . . ?
C4 C3 Sm1 C8 -102.2(4) . . . . ?
C2 C3 Sm1 C8 43.3(3) . . . . ?
C4 C3 Sm1 C1 -126.3(4) . . . . ?
C2 C3 Sm1 C1 19.2(3) . . . . ?
C4 C3 Sm1 C7 -72.4(4) . . . . ?
C2 C3 Sm1 C7 73.1(4) . . . . ?
C4 C3 Sm1 C2 -145.4(6) . . . . ?
C2 C3 Sm1 C4 145.4(6) . . . . ?
C4 C3 Sm1 C5 -19.0(4) . . . . ?
C2 C3 Sm1 C5 126.5(4) . . . . ?
C4 C3 Sm1 C6 -42.7(4) . . . . ?
C2 C3 Sm1 C6 102.7(4) . . . . ?
C4 C3 Sm1 C9 -167.7(3) . . . . ?
C2 C3 Sm1 C9 -22.2(6) . . . . ?
C4 C3 Sm1 P1 37.5(13) . . . . ?
C2 C3 Sm1 P1 -177.1(9) . . . . ?
C1 C2 Sm1 N2 -101.0(3) . . . . ?
C3 C2 Sm1 N2 112.2(3) . . . . ?
C1 C2 Sm1 N1 -170.9(10) . . . . ?
C3 C2 Sm1 N1 42.2(12) . . . . ?
C1 C2 Sm1 C8 19.0(3) . . . . ?
C3 C2 Sm1 C8 -127.9(4) . . . . ?
C3 C2 Sm1 C1 -146.9(5) . . . . ?
C1 C2 Sm1 C7 43.3(3) . . . . ?
C3 C2 Sm1 C7 -103.6(4) . . . . ?
C1 C2 Sm1 C3 146.9(5) . . . . ?
C1 C2 Sm1 C4 127.2(4) . . . . ?
C3 C2 Sm1 C4 -19.7(3) . . . . ?
C1 C2 Sm1 C5 102.8(4) . . . . ?
C3 C2 Sm1 C5 -44.1(3) . . . . ?
C1 C2 Sm1 C6 73.3(4) . . . . ?
C3 C2 Sm1 C6 -73.6(4) . . . . ?
C1 C2 Sm1 C9 -45.0(4) . . . . ?
C3 C2 Sm1 C9 168.1(3) . . . . ?
C1 C2 Sm1 P1 -33.9(5) . . . . ?
C3 C2 Sm1 P1 179.2(2) . . . . ?
C3 C4 Sm1 N2 -42.9(4) . . . . ?
C5 C4 Sm1 N2 170.1(3) . . . . ?
C3 C4 Sm1 N1 -152.9(3) . . . . ?
C5 C4 Sm1 N1 60.2(4) . . . . ?
C3 C4 Sm1 C8 74.5(4) . . . . ?
C5 C4 Sm1 C8 -72.4(4) . . . . ?
C3 C4 Sm1 C1 44.9(4) . . . . ?
C5 C4 Sm1 C1 -102.1(4) . . . . ?
C3 C4 Sm1 C7 104.3(4) . . . . ?
C5 C4 Sm1 C7 -42.7(4) . . . . ?
C5 C4 Sm1 C3 -147.0(7) . . . . ?
C3 C4 Sm1 C2 20.1(4) . . . . ?
C5 C4 Sm1 C2 -126.9(5) . . . . ?
C3 C4 Sm1 C5 147.0(7) . . . . ?
C3 C4 Sm1 C6 128.3(5) . . . . ?
C5 C4 Sm1 C6 -18.6(4) . . . . ?
C3 C4 Sm1 C9 122.9(12) . . . . ?
C5 C4 Sm1 C9 -24.1(15) . . . . ?
C3 C4 Sm1 P1 -173.4(3) . . . . ?
C5 C4 Sm1 P1 39.6(5) . . . . ?
C4 C5 Sm1 N2 -18.3(6) . . . . ?
C6 C5 Sm1 N2 -165.9(3) . . . . ?
C4 C5 Sm1 N1 -128.9(4) . . . . ?
C6 C5 Sm1 N1 83.6(4) . . . . ?
C4 C5 Sm1 C8 104.0(4) . . . . ?
C6 C5 Sm1 C8 -43.5(4) . . . . ?
C4 C5 Sm1 C1 74.3(4) . . . . ?
C6 C5 Sm1 C1 -73.2(4) . . . . ?
C4 C5 Sm1 C7 128.5(4) . . . . ?
C6 C5 Sm1 C7 -19.1(3) . . . . ?
C4 C5 Sm1 C3 19.0(4) . . . . ?
C6 C5 Sm1 C3 -128.6(4) . . . . ?
C4 C5 Sm1 C2 44.0(4) . . . . ?
C6 C5 Sm1 C2 -103.6(4) . . . . ?
C6 C5 Sm1 C4 -147.5(6) . . . . ?
C4 C5 Sm1 C6 147.5(6) . . . . ?
C4 C5 Sm1 C9 175.4(3) . . . . ?
C6 C5 Sm1 C9 27.9(5) . . . . ?
C4 C5 Sm1 P1 -155.1(3) . . . . ?
C6 C5 Sm1 P1 57.4(4) . . . . ?
C5 C6 Sm1 N2 122.3(10) . . . . ?
C7 C6 Sm1 N2 -24.7(12) . . . . ?
C5 C6 Sm1 N1 -100.9(3) . . . . ?
C7 C6 Sm1 N1 112.1(3) . . . . ?
C5 C6 Sm1 C8 127.5(4) . . . . ?
C7 C6 Sm1 C8 -19.5(3) . . . . ?
C5 C6 Sm1 C1 103.1(4) . . . . ?
C7 C6 Sm1 C1 -44.0(3) . . . . ?
C5 C6 Sm1 C7 147.0(5) . . . . ?
C5 C6 Sm1 C3 42.5(3) . . . . ?
C7 C6 Sm1 C3 -104.5(4) . . . . ?
C5 C6 Sm1 C2 72.8(4) . . . . ?
C7 C6 Sm1 C2 -74.3(4) . . . . ?
C5 C6 Sm1 C4 18.6(3) . . . . ?
C7 C6 Sm1 C4 -128.4(4) . . . . ?
C7 C6 Sm1 C5 -147.0(5) . . . . ?
C5 C6 Sm1 C9 -162.0(3) . . . . ?
C7 C6 Sm1 C9 50.9(4) . . . . ?
C5 C6 Sm1 P1 -131.2(3) . . . . ?
C7 C6 Sm1 P1 81.8(3) . . . . ?
P1 C9 Sm1 N2 -120.5(2) . . . . ?
P2 C9 Sm1 N2 3.82(16) . . . . ?
P1 C9 Sm1 N1 -15.02(16) . . . . ?
P2 C9 Sm1 N1 109.3(2) . . . . ?
P1 C9 Sm1 C8 121.2(2) . . . . ?
P2 C9 Sm1 C8 -114.6(2) . . . . ?
P1 C9 Sm1 C1 149.7(2) . . . . ?
P2 C9 Sm1 C1 -86.0(2) . . . . ?
P1 C9 Sm1 C7 91.2(2) . . . . ?
P2 C9 Sm1 C7 -144.5(2) . . . . ?
P1 C9 Sm1 C3 -175.1(3) . . . . ?
P2 C9 Sm1 C3 -50.8(5) . . . . ?
P1 C9 Sm1 C2 171.5(2) . . . . ?
P2 C9 Sm1 C2 -64.2(3) . . . . ?
P1 C9 Sm1 C4 72.8(13) . . . . ?
P2 C9 Sm1 C4 -162.9(12) . . . . ?
P1 C9 Sm1 C5 52.6(4) . . . . ?
P2 C9 Sm1 C5 176.8(2) . . . . ?
P1 C9 Sm1 C6 67.7(3) . . . . ?
P2 C9 Sm1 C6 -167.99(19) . . . . ?
P2 C9 Sm1 P1 124.3(3) . . . . ?
N1 P1 Sm1 N2 -102.27(19) . . . . ?
C9 P1 Sm1 N2 50.9(2) . . . . ?
C10 P1 Sm1 N2 149.82(18) . . . . ?
C16 P1 Sm1 N2 -31.6(3) . . . . ?
C9 P1 Sm1 N1 153.2(3) . . . . ?
C10 P1 Sm1 N1 -107.9(2) . . . . ?
C16 P1 Sm1 N1 70.7(4) . . . . ?
N1 P1 Sm1 C8 144.7(2) . . . . ?
C9 P1 Sm1 C8 -62.1(2) . . . . ?
C10 P1 Sm1 C8 36.8(2) . . . . ?
C16 P1 Sm1 C8 -144.6(3) . . . . ?
N1 P1 Sm1 C1 168.5(2) . . . . ?
C9 P1 Sm1 C1 -38.4(3) . . . . ?
C10 P1 Sm1 C1 60.6(2) . . . . ?
C16 P1 Sm1 C1 -120.8(4) . . . . ?
N1 P1 Sm1 C7 115.5(2) . . . . ?
C9 P1 Sm1 C7 -91.4(2) . . . . ?
C10 P1 Sm1 C7 7.6(2) . . . . ?
C16 P1 Sm1 C7 -173.8(3) . . . . ?
N1 P1 Sm1 C3 5.9(11) . . . . ?
C9 P1 Sm1 C3 159.1(11) . . . . ?
C10 P1 Sm1 C3 -102.0(11) . . . . ?
C16 P1 Sm1 C3 76.7(12) . . . . ?
N1 P1 Sm1 C2 -170.4(3) . . . . ?
C9 P1 Sm1 C2 -17.3(4) . . . . ?
C10 P1 Sm1 C2 81.6(4) . . . . ?
C16 P1 Sm1 C2 -99.7(5) . . . . ?
N1 P1 Sm1 C4 37.9(3) . . . . ?
C9 P1 Sm1 C4 -169.0(3) . . . . ?
C10 P1 Sm1 C4 -70.0(3) . . . . ?
C16 P1 Sm1 C4 108.6(4) . . . . ?
N1 P1 Sm1 C5 59.4(2) . . . . ?
C9 P1 Sm1 C5 -147.5(3) . . . . ?
C10 P1 Sm1 C5 -48.5(2) . . . . ?
C16 P1 Sm1 C5 130.1(3) . . . . ?
N1 P1 Sm1 C6 85.0(2) . . . . ?
C9 P1 Sm1 C6 -121.8(3) . . . . ?
C10 P1 Sm1 C6 -22.9(2) . . . . ?
C16 P1 Sm1 C6 155.7(3) . . . . ?
N1 P1 Sm1 C9 -153.2(3) . . . . ?
C10 P1 Sm1 C9 98.9(3) . . . . ?
C16 P1 Sm1 C9 -82.4(4) . . . . ?
